data_7026364
loop_
_publ_author_name
'Jing, Su'
'Morley, Christopher P.'
'Gu, Cheng-Yun'
'Di Vaira, Massimo'

_publ_section_title
;
 1,5,9,13-Tetraselena[13]ferrocenophane: synthesis, complexation,
 crystallographic and electrochemical study.
;
_journal_issue 37
_journal_name_full 'Dalton transactions (Cambridge, England : 2003)'
_journal_page_first 8812
_journal_page_last 8819
_journal_paper_doi 10.1039/c0dt00367k
_journal_volume 39
_journal_year 2010
_chemical_formula_moiety 'C19 H26 Ag Fe Se4 +, P F6 -'
_chemical_formula_sum 'C19 H26 Ag F6 Fe P Se4'
_chemical_formula_weight 878.93
_chemical_name_systematic
;
?
;
_space_group_IT_number 14
_symmetry_cell_setting monoclinic
_symmetry_space_group_name_Hall '-P 2yn'
_symmetry_space_group_name_H-M 'P 1 21/n 1'
_atom_sites_solution_hydrogens geom
_atom_sites_solution_primary direct
_atom_sites_solution_secondary difmap
_audit_creation_method SHELXL-97
_cell_angle_alpha 90.00
_cell_angle_beta 93.971(2)
_cell_angle_gamma 90.00
_cell_formula_units_Z 4
_cell_length_a 6.9497(12)
_cell_length_b 23.326(4)
_cell_length_c 15.469(3)
_cell_measurement_temperature 293(2)
_cell_volume 2501.6(8)
_computing_publication_material 'SHELXL-97 (Sheldrick, 2008)'
_computing_structure_refinement 'SHELXL-97 (Sheldrick, 2008)'
_computing_structure_solution 'SHELXS-97 (Sheldrick, 1990)'
_diffrn_ambient_temperature 293(2)
_diffrn_measured_fraction_theta_full 0.991
_diffrn_measured_fraction_theta_max 0.991
_diffrn_measurement_method '\w scans'
_diffrn_radiation_monochromator graphite
_diffrn_radiation_source 'fine-focus sealed tube'
_diffrn_radiation_type MoK\a
_diffrn_radiation_wavelength 0.71073
_diffrn_reflns_av_R_equivalents 0.0368
_diffrn_reflns_av_sigmaI/netI 0.0553
_diffrn_reflns_limit_h_max 8
_diffrn_reflns_limit_h_min -8
_diffrn_reflns_limit_k_max 27
_diffrn_reflns_limit_k_min -28
_diffrn_reflns_limit_l_max 19
_diffrn_reflns_limit_l_min -11
_diffrn_reflns_number 13213
_diffrn_reflns_theta_full 26.00
_diffrn_reflns_theta_max 26.00
_diffrn_reflns_theta_min 2.19
_exptl_absorpt_coefficient_mu 7.298
_exptl_absorpt_correction_T_max 0.3701
_exptl_absorpt_correction_T_min 0.3377
_exptl_absorpt_correction_type multi-scan
_exptl_absorpt_process_details 'SADABS (Sheldrick, 1986)'
_exptl_crystal_colour 'pale yellow'
_exptl_crystal_density_diffrn 2.334
_exptl_crystal_density_method 'not measured'
_exptl_crystal_description prism
_exptl_crystal_F_000 1672
_exptl_crystal_size_max 0.19
_exptl_crystal_size_mid 0.18
_exptl_crystal_size_min 0.17
_refine_diff_density_max 0.710
_refine_diff_density_min -0.507
_refine_diff_density_rms 0.126
_refine_ls_extinction_coef 0.00233(14)
_refine_ls_extinction_expression Fc^*^=kFc[1+0.001xFc^2^\l^3^/sin(2\q)]^-1/4^
_refine_ls_extinction_method SHELXL
_refine_ls_goodness_of_fit_ref 1.060
_refine_ls_hydrogen_treatment constr
_refine_ls_matrix_type full
_refine_ls_number_parameters 354
_refine_ls_number_reflns 4883
_refine_ls_number_restraints 222
_refine_ls_restrained_S_all 1.087
_refine_ls_R_factor_all 0.0384
_refine_ls_R_factor_gt 0.0298
_refine_ls_shift/su_max 0.001
_refine_ls_shift/su_mean 0.000
_refine_ls_structure_factor_coef Fsqd
_refine_ls_weighting_details 'calc w=1/[\s^2^(Fo^2^)+(0.0000P)^2^+1.1073P] where P=(Fo^2^+2Fc^2^)/3'
_refine_ls_weighting_scheme calc
_refine_ls_wR_factor_gt 0.0657
_refine_ls_wR_factor_ref 0.0712
_reflns_number_gt 4109
_reflns_number_total 4883
_reflns_threshold_expression I>2\s(I)
_cod_data_source_file c0dt00367k.txt
_cod_data_source_block 280521d
_cod_original_sg_symbol_H-M 'P 21/n'
_cod_database_code 7026364

loop_
_symmetry_equiv_pos_as_xyz
'x, y, z'
'-x+1/2, y+1/2, -z+1/2'
'-x, -y, -z'
'x-1/2, -y-1/2, z-1/2'

loop_
_atom_site_label
_atom_site_type_symbol
_atom_site_fract_x
_atom_site_fract_y
_atom_site_fract_z
_atom_site_U_iso_or_equiv
_atom_site_adp_type
_atom_site_occupancy
_atom_site_symmetry_multiplicity
_atom_site_calc_flag
_atom_site_refinement_flags
_atom_site_disorder_assembly
_atom_site_disorder_group
Ag Ag 0.05105(4) 0.081605(13) 0.77975(2) 0.04126(11) Uani 1 1 d . . .
C1 C -0.0151(6) 0.23508(17) 0.7385(3) 0.0422(10) Uani 1 1 d . . .
H1A H 0.1147 0.2270 0.7225 0.051 Uiso 1 1 calc R . .
H1B H -0.0627 0.2679 0.7050 0.051 Uiso 1 1 calc R . .
C2 C -0.0084(6) 0.25000(17) 0.8344(3) 0.0460(11) Uani 1 1 d . . .
H2A H 0.0757 0.2829 0.8437 0.055 Uiso 1 1 calc R . .
H2B H -0.1368 0.2620 0.8475 0.055 Uiso 1 1 calc R . .
C3 C 0.0572(6) 0.20489(17) 0.8992(3) 0.0416(10) Uani 1 1 d . . .
H3A H -0.0489 0.1789 0.9075 0.050 Uiso 1 1 calc R . .
H3B H 0.0924 0.2231 0.9545 0.050 Uiso 1 1 calc R . .
C4 C 0.3552(6) 0.12357(18) 0.9734(3) 0.0415(10) Uani 1 1 d . . .
H4A H 0.4225 0.1509 1.0119 0.050 Uiso 1 1 calc R . .
H4B H 0.2412 0.1107 1.0006 0.050 Uiso 1 1 calc R . .
C5 C 0.4860(6) 0.07262(17) 0.9590(3) 0.0401(9) Uani 1 1 d . . .
H5A H 0.5218 0.0546 1.0143 0.048 Uiso 1 1 calc R . .
H5B H 0.4159 0.0447 0.9226 0.048 Uiso 1 1 calc R . .
C6 C 0.6677(6) 0.09016(16) 0.9165(3) 0.0381(9) Uani 1 1 d . . .
H6A H 0.7397 0.1168 0.9545 0.046 Uiso 1 1 calc R . .
H6B H 0.6305 0.1103 0.8631 0.046 Uiso 1 1 calc R . .
C7 C 0.6646(6) -0.01732(16) 0.8098(3) 0.0400(9) Uani 1 1 d . . .
H7A H 0.7415 -0.0442 0.7790 0.048 Uiso 1 1 calc R . .
H7B H 0.5784 -0.0395 0.8433 0.048 Uiso 1 1 calc R . .
C8 C 0.5446(6) 0.01719(16) 0.7441(3) 0.0420(10) Uani 1 1 d . . .
H8A H 0.6281 0.0356 0.7047 0.050 Uiso 1 1 calc R . .
H8B H 0.4763 0.0469 0.7734 0.050 Uiso 1 1 calc R . .
C9 C 0.4000(6) -0.02075(15) 0.6928(3) 0.0393(10) Uani 1 1 d . . .
H9A H 0.3663 -0.0526 0.7291 0.047 Uiso 1 1 calc R . .
H9B H 0.4608 -0.0364 0.6434 0.047 Uiso 1 1 calc R . .
C10 C 0.2653(5) 0.07666(15) 0.5814(2) 0.0292(8) Uani 1 1 d . . .
C11 C 0.3362(5) 0.13156(15) 0.6082(3) 0.0327(9) Uani 1 1 d . . .
H11 H 0.3507 0.1449 0.6649 0.039 Uiso 1 1 calc R . .
C12 C 0.3801(5) 0.16189(17) 0.5338(3) 0.0425(10) Uani 1 1 d . . .
H12 H 0.4281 0.1991 0.5325 0.051 Uiso 1 1 calc R . .
C13 C 0.3393(6) 0.12636(18) 0.4612(3) 0.0428(10) Uani 1 1 d . . .
H13 H 0.3562 0.1361 0.4040 0.051 Uiso 1 1 calc R . .
C14 C 0.2690(6) 0.07392(17) 0.4898(3) 0.0378(9) Uani 1 1 d . . .
H14 H 0.2314 0.0428 0.4550 0.045 Uiso 1 1 calc R . .
C15 C -0.1352(5) 0.16582(15) 0.5900(3) 0.0322(8) Uani 1 1 d . . .
C16 C -0.0675(6) 0.21040(16) 0.5375(3) 0.0408(10) Uani 1 1 d . . .
H16 H -0.0234 0.2462 0.5566 0.049 Uiso 1 1 calc R . .
C17 C -0.0792(6) 0.19065(18) 0.4510(3) 0.0456(10) Uani 1 1 d . . .
H17 H -0.0438 0.2113 0.4032 0.055 Uiso 1 1 calc R . .
C18 C -0.1534(5) 0.13440(19) 0.4492(3) 0.0438(11) Uani 1 1 d . . .
H18 H -0.1760 0.1117 0.4001 0.053 Uiso 1 1 calc R . .
C19 C -0.1871(5) 0.11861(17) 0.5346(3) 0.0370(9) Uani 1 1 d . . .
H19 H -0.2350 0.0835 0.5520 0.044 Uiso 1 1 calc R . .
Fe Fe 0.09639(7) 0.13848(2) 0.52596(4) 0.02929(14) Uani 1 1 d . . .
Se1 Se -0.18017(5) 0.168812(16) 0.70930(3) 0.03528(11) Uani 1 1 d . . .
Se2 Se 0.27901(6) 0.160674(16) 0.86274(3) 0.03561(11) Uani 1 1 d . . .
Se3 Se 0.83760(6) 0.026310(17) 0.89009(3) 0.03786(12) Uani 1 1 d . . .
Se4 Se 0.16255(5) 0.019033(15) 0.65110(2) 0.03067(11) Uani 1 1 d . . .
P1A P 0.4235(11) 0.3513(4) 0.6671(5) 0.056(3) Uani 0.403(15) 1 d PD A 1
F1A F 0.457(2) 0.3966(6) 0.5960(7) 0.100(5) Uani 0.403(15) 1 d PDU A 1
F2A F 0.389(2) 0.3023(8) 0.7325(12) 0.115(6) Uani 0.403(15) 1 d PDU A 1
F3A F 0.4510(18) 0.3984(6) 0.7378(8) 0.098(5) Uani 0.403(15) 1 d PDU A 1
F4A F 0.395(2) 0.3041(6) 0.5973(11) 0.151(7) Uani 0.403(15) 1 d PDU A 1
F5A F 0.2033(14) 0.3639(6) 0.6588(11) 0.125(5) Uani 0.403(15) 1 d PDU A 1
F6A F 0.6437(14) 0.3393(5) 0.6754(11) 0.115(5) Uani 0.403(15) 1 d PDU A 1
P1B P 0.4158(8) 0.3455(3) 0.6709(3) 0.058(2) Uani 0.597(15) 1 d PDU A 2
F1B F 0.3884(15) 0.4052(4) 0.6255(8) 0.161(5) Uani 0.597(15) 1 d PDU A 2
F2B F 0.4458(18) 0.2867(5) 0.7191(10) 0.123(4) Uani 0.597(15) 1 d PDU A 2
F3B F 0.5268(16) 0.3765(6) 0.7498(5) 0.142(5) Uani 0.597(15) 1 d PDU A 2
F4B F 0.3039(15) 0.3164(4) 0.5916(5) 0.099(3) Uani 0.597(15) 1 d PDU A 2
F5B F 0.2233(13) 0.3536(4) 0.7154(8) 0.120(4) Uani 0.597(15) 1 d PDU A 2
F6B F 0.6098(14) 0.3370(5) 0.6285(7) 0.157(5) Uani 0.597(15) 1 d PDU A 2

loop_
_atom_site_aniso_label
_atom_site_aniso_U_11
_atom_site_aniso_U_22
_atom_site_aniso_U_33
_atom_site_aniso_U_23
_atom_site_aniso_U_13
_atom_site_aniso_U_12
Ag 0.03985(19) 0.03943(18) 0.0455(2) -0.00875(14) 0.01037(14) 0.00108(13)
C1 0.043(2) 0.031(2) 0.052(3) -0.0076(19) -0.001(2) -0.0008(16)
C2 0.042(2) 0.034(2) 0.061(3) -0.022(2) -0.002(2) 0.0058(18)
C3 0.036(2) 0.042(2) 0.048(2) -0.017(2) 0.0104(19) 0.0021(18)
C4 0.047(2) 0.047(2) 0.032(2) -0.0009(19) 0.0143(19) 0.0014(19)
C5 0.051(2) 0.037(2) 0.034(2) 0.0073(18) 0.0122(19) 0.0045(18)
C6 0.047(2) 0.034(2) 0.034(2) -0.0016(17) 0.0044(18) -0.0017(17)
C7 0.045(2) 0.036(2) 0.038(2) 0.0045(18) -0.0014(19) 0.0029(17)
C8 0.045(2) 0.035(2) 0.045(2) 0.0073(19) -0.007(2) -0.0014(18)
C9 0.044(2) 0.0271(19) 0.046(2) 0.0009(18) -0.0043(19) 0.0074(17)
C10 0.0249(18) 0.0290(18) 0.034(2) 0.0014(16) 0.0026(15) 0.0014(14)
C11 0.0223(18) 0.0318(19) 0.043(2) 0.0020(18) -0.0033(16) 0.0000(14)
C12 0.0234(19) 0.039(2) 0.065(3) 0.012(2) 0.0063(19) -0.0027(16)
C13 0.038(2) 0.045(2) 0.047(3) 0.014(2) 0.0151(19) 0.0086(18)
C14 0.036(2) 0.038(2) 0.040(2) -0.0023(18) 0.0055(18) 0.0124(17)
C15 0.0203(17) 0.0338(19) 0.042(2) -0.0019(17) -0.0018(16) 0.0060(14)
C16 0.043(2) 0.0286(19) 0.050(3) 0.0011(19) -0.002(2) 0.0125(17)
C17 0.047(2) 0.048(2) 0.042(2) 0.013(2) 0.002(2) 0.016(2)
C18 0.029(2) 0.060(3) 0.041(2) -0.011(2) -0.0080(19) 0.0091(19)
C19 0.0206(18) 0.038(2) 0.051(3) -0.0095(19) -0.0013(17) 0.0011(15)
Fe 0.0243(3) 0.0273(3) 0.0361(3) 0.0014(2) 0.0003(2) 0.0021(2)
Se1 0.0270(2) 0.0350(2) 0.0440(2) -0.00679(18) 0.00398(17) 0.00093(15)
Se2 0.0337(2) 0.0373(2) 0.0363(2) -0.00563(17) 0.00516(17) 0.00170(16)
Se3 0.0362(2) 0.0428(2) 0.0344(2) 0.00553(18) 0.00051(17) 0.00627(17)
Se4 0.0300(2) 0.02517(19) 0.0372(2) -0.00264(16) 0.00509(16) -0.00111(14)
P1A 0.066(6) 0.054(4) 0.051(5) 0.001(3) 0.025(4) -0.016(3)
F1A 0.107(8) 0.113(8) 0.080(7) 0.040(6) 0.010(6) -0.039(6)
F2A 0.131(11) 0.129(11) 0.086(7) 0.063(9) 0.005(8) -0.052(9)
F3A 0.103(8) 0.103(8) 0.088(8) -0.060(7) 0.011(6) -0.001(6)
F4A 0.192(15) 0.119(10) 0.142(12) -0.072(9) 0.021(11) -0.018(10)
F5A 0.053(6) 0.178(12) 0.145(12) -0.014(10) 0.009(7) 0.003(6)
F6A 0.069(6) 0.122(9) 0.153(13) 0.031(8) 0.007(8) 0.038(6)
P1B 0.071(4) 0.061(3) 0.042(3) 0.002(2) 0.006(3) -0.028(3)
F1B 0.249(12) 0.088(6) 0.142(9) 0.046(6) -0.016(8) -0.067(7)
F2B 0.124(7) 0.101(6) 0.149(9) 0.041(6) 0.029(6) 0.040(5)
F3B 0.166(9) 0.185(10) 0.073(5) 0.004(7) -0.013(6) -0.104(8)
F4B 0.125(7) 0.098(5) 0.070(5) -0.006(4) -0.032(5) -0.026(5)
F5B 0.117(7) 0.087(5) 0.164(9) -0.036(6) 0.078(7) -0.009(4)
F6B 0.100(7) 0.280(12) 0.098(7) 0.043(7) 0.058(6) -0.009(7)

loop_
_atom_type_symbol
_atom_type_description
_atom_type_scat_dispersion_real
_atom_type_scat_dispersion_imag
_atom_type_scat_source
C C 0.0033 0.0016 'International Tables Vol C Tables 4.2.6.8 and 6.1.1.4'
H H 0.0000 0.0000 'International Tables Vol C Tables 4.2.6.8 and 6.1.1.4'
F F 0.0171 0.0103 'International Tables Vol C Tables 4.2.6.8 and 6.1.1.4'
P P 0.1023 0.0942 'International Tables Vol C Tables 4.2.6.8 and 6.1.1.4'
Fe Fe 0.3463 0.8444 'International Tables Vol C Tables 4.2.6.8 and 6.1.1.4'
Se Se -0.0929 2.2259 'International Tables Vol C Tables 4.2.6.8 and 6.1.1.4'
Ag Ag -0.8971 1.1015 'International Tables Vol C Tables 4.2.6.8 and 6.1.1.4'

loop_
_geom_angle_atom_site_label_1
_geom_angle_atom_site_label_2
_geom_angle_atom_site_label_3
_geom_angle
_geom_angle_site_symmetry_1
_geom_angle_site_symmetry_3
Se4 Ag Se3 114.95(2) . 1_455
Se4 Ag Se2 123.084(19) . .
Se3 Ag Se2 111.11(2) 1_455 .
Se4 Ag Se1 107.669(19) . .
Se3 Ag Se1 105.877(19) 1_455 .
Se2 Ag Se1 89.467(19) . .
C2 C1 Se1 112.5(3) . .
C2 C1 H1A 109.1 . .
Se1 C1 H1A 109.1 . .
C2 C1 H1B 109.1 . .
Se1 C1 H1B 109.1 . .
H1A C1 H1B 107.8 . .
C3 C2 C1 118.6(3) . .
C3 C2 H2A 107.7 . .
C1 C2 H2A 107.7 . .
C3 C2 H2B 107.7 . .
C1 C2 H2B 107.7 . .
H2A C2 H2B 107.1 . .
C2 C3 Se2 112.5(3) . .
C2 C3 H3A 109.1 . .
Se2 C3 H3A 109.1 . .
C2 C3 H3B 109.1 . .
Se2 C3 H3B 109.1 . .
H3A C3 H3B 107.8 . .
C5 C4 Se2 110.2(3) . .
C5 C4 H4A 109.6 . .
Se2 C4 H4A 109.6 . .
C5 C4 H4B 109.6 . .
Se2 C4 H4B 109.6 . .
H4A C4 H4B 108.1 . .
C6 C5 C4 112.1(3) . .
C6 C5 H5A 109.2 . .
C4 C5 H5A 109.2 . .
C6 C5 H5B 109.2 . .
C4 C5 H5B 109.2 . .
H5A C5 H5B 107.9 . .
C5 C6 Se3 114.6(3) . .
C5 C6 H6A 108.6 . .
Se3 C6 H6A 108.6 . .
C5 C6 H6B 108.6 . .
Se3 C6 H6B 108.6 . .
H6A C6 H6B 107.6 . .
C8 C7 Se3 116.1(3) . .
C8 C7 H7A 108.3 . .
Se3 C7 H7A 108.3 . .
C8 C7 H7B 108.3 . .
Se3 C7 H7B 108.3 . .
H7A C7 H7B 107.4 . .
C7 C8 C9 110.9(3) . .
C7 C8 H8A 109.5 . .
C9 C8 H8A 109.5 . .
C7 C8 H8B 109.5 . .
C9 C8 H8B 109.5 . .
H8A C8 H8B 108.0 . .
C8 C9 Se4 114.0(3) . .
C8 C9 H9A 108.8 . .
Se4 C9 H9A 108.8 . .
C8 C9 H9B 108.8 . .
Se4 C9 H9B 108.8 . .
H9A C9 H9B 107.6 . .
C14 C10 C11 107.5(3) . .
C14 C10 Se4 124.7(3) . .
C11 C10 Se4 127.5(3) . .
C14 C10 Fe 70.0(2) . .
C11 C10 Fe 70.10(19) . .
Se4 C10 Fe 121.28(18) . .
C12 C11 C10 107.8(4) . .
C12 C11 Fe 70.2(2) . .
C10 C11 Fe 68.70(19) . .
C12 C11 H11 126.1 . .
C10 C11 H11 126.1 . .
Fe C11 H11 126.5 . .
C11 C12 C13 108.3(3) . .
C11 C12 Fe 69.5(2) . .
C13 C12 Fe 69.8(2) . .
C11 C12 H12 125.9 . .
C13 C12 H12 125.9 . .
Fe C12 H12 126.4 . .
C14 C13 C12 108.5(4) . .
C14 C13 Fe 69.4(2) . .
C12 C13 Fe 69.8(2) . .
C14 C13 H13 125.7 . .
C12 C13 H13 125.7 . .
Fe C13 H13 126.6 . .
C13 C14 C10 107.9(4) . .
C13 C14 Fe 70.4(2) . .
C10 C14 Fe 68.9(2) . .
C13 C14 H14 126.1 . .
C10 C14 H14 126.1 . .
Fe C14 H14 126.2 . .
C16 C15 C19 107.6(4) . .
C16 C15 Se1 127.9(3) . .
C19 C15 Se1 124.1(3) . .
C16 C15 Fe 69.4(2) . .
C19 C15 Fe 69.2(2) . .
Se1 C15 Fe 132.11(17) . .
C17 C16 C15 107.7(3) . .
C17 C16 Fe 69.2(2) . .
C15 C16 Fe 69.9(2) . .
C17 C16 H16 126.2 . .
C15 C16 H16 126.2 . .
Fe C16 H16 126.2 . .
C18 C17 C16 108.6(4) . .
C18 C17 Fe 70.0(2) . .
C16 C17 Fe 70.2(2) . .
C18 C17 H17 125.7 . .
C16 C17 H17 125.7 . .
Fe C17 H17 125.7 . .
C19 C18 C17 108.0(4) . .
C19 C18 Fe 69.8(2) . .
C17 C18 Fe 69.4(2) . .
C19 C18 H18 126.0 . .
C17 C18 H18 126.0 . .
Fe C18 H18 126.3 . .
C18 C19 C15 108.1(4) . .
C18 C19 Fe 69.7(2) . .
C15 C19 Fe 70.0(2) . .
C18 C19 H19 126.0 . .
C15 C19 H19 126.0 . .
Fe C19 H19 125.9 . .
C10 Fe C14 41.13(15) . .
C10 Fe C17 169.29(17) . .
C14 Fe C17 129.16(17) . .
C10 Fe C11 41.21(13) . .
C14 Fe C11 68.80(16) . .
C17 Fe C11 147.15(16) . .
C10 Fe C18 131.53(16) . .
C14 Fe C18 107.52(17) . .
C17 Fe C18 40.57(17) . .
C11 Fe C18 172.09(17) . .
C10 Fe C19 110.30(15) . .
C14 Fe C19 116.26(16) . .
C17 Fe C19 68.18(18) . .
C11 Fe C19 134.08(17) . .
C18 Fe C19 40.42(17) . .
C10 Fe C13 68.40(15) . .
C14 Fe C13 40.25(16) . .
C17 Fe C13 106.72(18) . .
C11 Fe C13 68.02(17) . .
C18 Fe C13 114.08(18) . .
C19 Fe C13 146.84(17) . .
C10 Fe C12 68.53(15) . .
C14 Fe C12 68.13(17) . .
C17 Fe C12 114.42(18) . .
C11 Fe C12 40.29(16) . .
C18 Fe C12 145.87(18) . .
C19 Fe C12 172.48(18) . .
C13 Fe C12 40.34(17) . .
C10 Fe C16 149.72(16) . .
C14 Fe C16 167.98(17) . .
C17 Fe C16 40.57(17) . .
C11 Fe C16 116.68(16) . .
C18 Fe C16 68.36(16) . .
C19 Fe C16 68.50(16) . .
C13 Fe C16 129.92(17) . .
C12 Fe C16 108.51(17) . .
C10 Fe C15 118.13(15) . .
C14 Fe C15 149.74(16) . .
C17 Fe C15 68.18(17) . .
C11 Fe C15 111.08(16) . .
C18 Fe C15 68.29(16) . .
C19 Fe C15 40.84(14) . .
C13 Fe C15 169.80(16) . .
C12 Fe C15 132.53(16) . .
C16 Fe C15 40.61(15) . .
C15 Se1 C1 96.89(17) . .
C15 Se1 Ag 103.06(10) . .
C1 Se1 Ag 100.04(12) . .
C4 Se2 C3 98.64(18) . .
C4 Se2 Ag 103.19(13) . .
C3 Se2 Ag 92.80(12) . .
C7 Se3 C6 100.08(17) . .
C7 Se3 Ag 100.93(13) . 1_655
C6 Se3 Ag 97.79(12) . 1_655
C10 Se4 C9 100.44(16) . .
C10 Se4 Ag 100.35(11) . .
C9 Se4 Ag 107.40(13) . .
F4A P1A F6A 90.6(4) . .
F4A P1A F1A 90.5(5) . .
F6A P1A F1A 89.3(4) . .
F4A P1A F3A 179.4(7) . .
F6A P1A F3A 89.8(4) . .
F1A P1A F3A 90.0(5) . .
F4A P1A F5A 89.9(4) . .
F6A P1A F5A 179.4(5) . .
F1A P1A F5A 90.4(4) . .
F3A P1A F5A 89.7(4) . .
F4A P1A F2A 85.1(11) . .
F6A P1A F2A 90.4(4) . .
F1A P1A F2A 175.6(10) . .
F3A P1A F2A 94.5(10) . .
F5A P1A F2A 89.9(4) . .
F6B P1B F5B 178.7(5) . .
F6B P1B F4B 90.7(4) . .
F5B P1B F4B 90.2(4) . .
F6B P1B F1B 90.4(4) . .
F5B P1B F1B 90.5(4) . .
F4B P1B F1B 89.8(4) . .
F6B P1B F2B 89.9(4) . .
F5B P1B F2B 89.2(4) . .
F4B P1B F2B 92.0(8) . .
F1B P1B F2B 178.2(8) . .
F6B P1B F3B 89.6(4) . .
F5B P1B F3B 89.5(4) . .
F4B P1B F3B 178.4(5) . .
F1B P1B F3B 88.6(4) . .
F2B P1B F3B 89.5(8) . .

loop_
_geom_bond_atom_site_label_1
_geom_bond_atom_site_label_2
_geom_bond_distance
_geom_bond_site_symmetry_2
Ag Se4 2.6278(6) .
Ag Se3 2.6698(6) 1_455
Ag Se2 2.6977(6) .
Ag Se1 2.7686(6) .
C1 C2 1.522(6) .
C1 Se1 1.959(4) .
C1 H1A 0.9700 .
C1 H1B 0.9700 .
C2 C3 1.502(6) .
C2 H2A 0.9700 .
C2 H2B 0.9700 .
C3 Se2 1.970(4) .
C3 H3A 0.9700 .
C3 H3B 0.9700 .
C4 C5 1.522(5) .
C4 Se2 1.958(4) .
C4 H4A 0.9700 .
C4 H4B 0.9700 .
C5 C6 1.519(6) .
C5 H5A 0.9700 .
C5 H5B 0.9700 .
C6 Se3 1.961(4) .
C6 H6A 0.9700 .
C6 H6B 0.9700 .
C7 C8 1.503(5) .
C7 Se3 1.954(4) .
C7 H7A 0.9700 .
C7 H7B 0.9700 .
C8 C9 1.520(5) .
C8 H8A 0.9700 .
C8 H8B 0.9700 .
C9 Se4 1.963(4) .
C9 H9A 0.9700 .
C9 H9B 0.9700 .
C10 C14 1.420(6) .
C10 C11 1.423(5) .
C10 Se4 1.894(4) .
C10 Fe 2.013(3) .
C11 C12 1.403(6) .
C11 Fe 2.032(3) .
C11 H11 0.9300 .
C12 C13 1.408(6) .
C12 Fe 2.042(4) .
C12 H12 0.9300 .
C13 C14 1.400(6) .
C13 Fe 2.041(4) .
C13 H13 0.9300 .
C14 Fe 2.028(4) .
C14 H14 0.9300 .
C15 C16 1.420(5) .
C15 C19 1.426(5) .
C15 Se1 1.894(4) .
C15 Fe 2.049(4) .
C16 C17 1.412(6) .
C16 Fe 2.042(4) .
C16 H16 0.9300 .
C17 C18 1.410(6) .
C17 Fe 2.029(4) .
C17 H17 0.9300 .
C18 C19 1.407(6) .
C18 Fe 2.036(4) .
C18 H18 0.9300 .
C19 Fe 2.038(4) .
C19 H19 0.9300 .
Se3 Ag 2.6698(6) 1_655
P1A F4A 1.545(9) .
P1A F6A 1.552(9) .
P1A F1A 1.553(9) .
P1A F3A 1.555(9) .
P1A F5A 1.555(9) .
P1A F2A 1.556(8) .
P1B F6B 1.552(7) .
P1B F5B 1.558(7) .
P1B F4B 1.562(6) .
P1B F1B 1.566(7) .
P1B F2B 1.568(7) .
P1B F3B 1.574(7) .

loop_
_geom_torsion_atom_site_label_1
_geom_torsion_atom_site_label_2
_geom_torsion_atom_site_label_3
_geom_torsion_atom_site_label_4
_geom_torsion
_geom_torsion_site_symmetry_1
_geom_torsion_site_symmetry_4
Se1 C1 C2 C3 57.5(4) . .
C1 C2 C3 Se2 41.2(5) . .
Se2 C4 C5 C6 59.3(4) . .
C4 C5 C6 Se3 -176.9(3) . .
Se3 C7 C8 C9 -173.3(3) . .
C7 C8 C9 Se4 150.8(3) . .
C14 C10 C11 C12 0.7(4) . .
Se4 C10 C11 C12 -174.3(3) . .
Fe C10 C11 C12 -59.6(2) . .
C14 C10 C11 Fe 60.3(2) . .
Se4 C10 C11 Fe -114.7(3) . .
C10 C11 C12 C13 -0.6(4) . .
Fe C11 C12 C13 -59.2(3) . .
C10 C11 C12 Fe 58.6(2) . .
C11 C12 C13 C14 0.3(4) . .
Fe C12 C13 C14 -58.7(3) . .
C11 C12 C13 Fe 59.0(3) . .
C12 C13 C14 C10 0.1(4) . .
Fe C13 C14 C10 -58.9(3) . .
C12 C13 C14 Fe 59.0(3) . .
C11 C10 C14 C13 -0.5(4) . .
Se4 C10 C14 C13 174.7(3) . .
Fe C10 C14 C13 59.8(3) . .
C11 C10 C14 Fe -60.3(2) . .
Se4 C10 C14 Fe 114.8(3) . .
C19 C15 C16 C17 0.3(4) . .
Se1 C15 C16 C17 -172.8(3) . .
Fe C15 C16 C17 59.2(3) . .
C19 C15 C16 Fe -58.8(2) . .
Se1 C15 C16 Fe 128.0(3) . .
C15 C16 C17 C18 0.0(4) . .
Fe C16 C17 C18 59.7(3) . .
C15 C16 C17 Fe -59.6(3) . .
C16 C17 C18 C19 -0.4(4) . .
Fe C17 C18 C19 59.4(3) . .
C16 C17 C18 Fe -59.8(3) . .
C17 C18 C19 C15 0.6(4) . .
Fe C18 C19 C15 59.7(2) . .
C17 C18 C19 Fe -59.1(3) . .
C16 C15 C19 C18 -0.6(4) . .
Se1 C15 C19 C18 172.9(3) . .
Fe C15 C19 C18 -59.6(3) . .
C16 C15 C19 Fe 59.0(2) . .
Se1 C15 C19 Fe -127.5(2) . .
C11 C10 Fe C14 118.2(3) . .
Se4 C10 Fe C14 -119.2(3) . .
C14 C10 Fe C17 27.3(10) . .
C11 C10 Fe C17 145.5(9) . .
Se4 C10 Fe C17 -92.0(9) . .
C14 C10 Fe C11 -118.2(3) . .
Se4 C10 Fe C11 122.5(3) . .
C14 C10 Fe C18 66.2(3) . .
C11 C10 Fe C18 -175.5(3) . .
Se4 C10 Fe C18 -53.0(3) . .
C14 C10 Fe C19 107.1(2) . .
C11 C10 Fe C19 -134.7(2) . .
Se4 C10 Fe C19 -12.2(3) . .
C14 C10 Fe C13 -37.4(2) . .
C11 C10 Fe C13 80.9(3) . .
Se4 C10 Fe C13 -156.6(3) . .
C14 C10 Fe C12 -80.9(3) . .
C11 C10 Fe C12 37.3(3) . .
Se4 C10 Fe C12 159.9(3) . .
C14 C10 Fe C16 -171.1(3) . .
C11 C10 Fe C16 -52.8(4) . .
Se4 C10 Fe C16 69.7(4) . .
C14 C10 Fe C15 151.3(2) . .
C11 C10 Fe C15 -90.5(3) . .
Se4 C10 Fe C15 32.0(3) . .
C13 C14 Fe C10 -119.1(3) . .
C13 C14 Fe C17 67.2(3) . .
C10 C14 Fe C17 -173.7(2) . .
C13 C14 Fe C11 -80.6(3) . .
C10 C14 Fe C11 38.5(2) . .
C13 C14 Fe C18 106.8(3) . .
C10 C14 Fe C18 -134.1(2) . .
C13 C14 Fe C19 149.5(2) . .
C10 C14 Fe C19 -91.3(2) . .
C10 C14 Fe C13 119.1(3) . .
C13 C14 Fe C12 -37.2(2) . .
C10 C14 Fe C12 82.0(2) . .
C13 C14 Fe C16 38.8(9) . .
C10 C14 Fe C16 157.9(7) . .
C13 C14 Fe C15 -176.4(3) . .
C10 C14 Fe C15 -57.3(4) . .
C18 C17 Fe C10 46.4(10) . .
C16 C17 Fe C10 165.9(8) . .
C18 C17 Fe C14 69.3(3) . .
C16 C17 Fe C14 -171.2(3) . .
C18 C17 Fe C11 -177.1(3) . .
C16 C17 Fe C11 -57.6(4) . .
C16 C17 Fe C18 119.5(4) . .
C18 C17 Fe C19 -37.5(3) . .
C16 C17 Fe C19 82.0(3) . .
C18 C17 Fe C13 107.7(3) . .
C16 C17 Fe C13 -132.8(3) . .
C18 C17 Fe C12 150.2(3) . .
C16 C17 Fe C12 -90.3(3) . .
C18 C17 Fe C16 -119.5(4) . .
C18 C17 Fe C15 -81.7(3) . .
C16 C17 Fe C15 37.8(2) . .
C12 C11 Fe C10 119.2(4) . .
C12 C11 Fe C14 80.8(3) . .
C10 C11 Fe C14 -38.4(2) . .
C12 C11 Fe C17 -49.6(4) . .
C10 C11 Fe C17 -168.8(3) . .
C12 C11 Fe C18 144.3(12) . .
C10 C11 Fe C18 25.1(14) . .
C12 C11 Fe C19 -172.7(2) . .
C10 C11 Fe C19 68.1(3) . .
C12 C11 Fe C13 37.3(2) . .
C10 C11 Fe C13 -81.9(3) . .
C10 C11 Fe C12 -119.2(4) . .
C12 C11 Fe C16 -87.5(3) . .
C10 C11 Fe C16 153.3(2) . .
C12 C11 Fe C15 -131.7(2) . .
C10 C11 Fe C15 109.1(2) . .
C19 C18 Fe C10 71.0(3) . .
C17 C18 Fe C10 -169.6(3) . .
C19 C18 Fe C14 110.2(3) . .
C17 C18 Fe C14 -130.5(3) . .
C19 C18 Fe C17 -119.3(4) . .
C19 C18 Fe C11 49.1(14) . .
C17 C18 Fe C11 168.4(12) . .
C17 C18 Fe C19 119.3(4) . .
C19 C18 Fe C13 152.8(2) . .
C17 C18 Fe C13 -87.9(3) . .
C19 C18 Fe C12 -173.2(3) . .
C17 C18 Fe C12 -53.8(4) . .
C19 C18 Fe C16 -81.8(3) . .
C17 C18 Fe C16 37.5(3) . .
C19 C18 Fe C15 -38.0(2) . .
C17 C18 Fe C15 81.4(3) . .
C18 C19 Fe C10 -131.0(2) . .
C15 C19 Fe C10 109.9(2) . .
C18 C19 Fe C14 -86.5(3) . .
C15 C19 Fe C14 154.4(2) . .
C18 C19 Fe C17 37.6(3) . .
C15 C19 Fe C17 -81.4(2) . .
C18 C19 Fe C11 -171.7(2) . .
C15 C19 Fe C11 69.2(3) . .
C15 C19 Fe C18 -119.1(3) . .
C18 C19 Fe C13 -49.7(4) . .
C15 C19 Fe C13 -168.8(3) . .
C18 C19 Fe C12 149.3(12) . .
C15 C19 Fe C12 30.2(13) . .
C18 C19 Fe C16 81.4(3) . .
C15 C19 Fe C16 -37.6(2) . .
C18 C19 Fe C15 119.1(3) . .
C14 C13 Fe C10 38.2(2) . .
C12 C13 Fe C10 -81.8(2) . .
C12 C13 Fe C14 -120.0(3) . .
C14 C13 Fe C17 -131.7(3) . .
C12 C13 Fe C17 108.3(3) . .
C14 C13 Fe C11 82.7(2) . .
C12 C13 Fe C11 -37.3(2) . .
C14 C13 Fe C18 -89.0(3) . .
C12 C13 Fe C18 151.0(2) . .
C14 C13 Fe C19 -56.2(4) . .
C12 C13 Fe C19 -176.2(3) . .
C14 C13 Fe C12 120.0(3) . .
C14 C13 Fe C16 -170.2(2) . .
C12 C13 Fe C16 69.8(3) . .
C14 C13 Fe C15 169.7(8) . .
C12 C13 Fe C15 49.7(10) . .
C11 C12 Fe C10 -38.2(2) . .
C13 C12 Fe C10 81.5(2) . .
C11 C12 Fe C14 -82.6(2) . .
C13 C12 Fe C14 37.1(2) . .
C11 C12 Fe C17 153.0(2) . .
C13 C12 Fe C17 -87.3(3) . .
C13 C12 Fe C11 119.7(3) . .
C11 C12 Fe C18 -171.8(3) . .
C13 C12 Fe C18 -52.1(4) . .
C11 C12 Fe C19 44.4(13) . .
C13 C12 Fe C19 164.0(12) . .
C11 C12 Fe C13 -119.7(3) . .
C11 C12 Fe C16 109.7(2) . .
C13 C12 Fe C16 -130.6(2) . .
C11 C12 Fe C15 70.9(3) . .
C13 C12 Fe C15 -169.4(2) . .
C17 C16 Fe C10 -174.8(3) . .
C15 C16 Fe C10 -55.9(4) . .
C17 C16 Fe C14 34.6(9) . .
C15 C16 Fe C14 153.5(7) . .
C15 C16 Fe C17 119.0(3) . .
C17 C16 Fe C11 149.2(3) . .
C15 C16 Fe C11 -91.9(2) . .
C17 C16 Fe C18 -37.5(3) . .
C15 C16 Fe C18 81.4(2) . .
C17 C16 Fe C19 -81.1(3) . .
C15 C16 Fe C19 37.8(2) . .
C17 C16 Fe C13 66.4(3) . .
C15 C16 Fe C13 -174.6(2) . .
C17 C16 Fe C12 106.2(3) . .
C15 C16 Fe C12 -134.8(2) . .
C17 C16 Fe C15 -119.0(3) . .
C16 C15 Fe C10 151.7(2) . .
C19 C15 Fe C10 -89.0(2) . .
Se1 C15 Fe C10 28.7(3) . .
C16 C15 Fe C14 -169.4(3) . .
C19 C15 Fe C14 -50.2(4) . .
Se1 C15 Fe C14 67.6(4) . .
C16 C15 Fe C17 -37.8(2) . .
C19 C15 Fe C17 81.4(3) . .
Se1 C15 Fe C17 -160.8(3) . .
C16 C15 Fe C11 106.8(2) . .
C19 C15 Fe C11 -133.9(2) . .
Se1 C15 Fe C11 -16.2(3) . .
C16 C15 Fe C18 -81.6(2) . .
C19 C15 Fe C18 37.6(2) . .
Se1 C15 Fe C18 155.3(3) . .
C16 C15 Fe C19 -119.2(3) . .
Se1 C15 Fe C19 117.7(4) . .
C16 C15 Fe C13 23.9(10) . .
C19 C15 Fe C13 143.1(8) . .
Se1 C15 Fe C13 -99.2(9) . .
C16 C15 Fe C12 65.9(3) . .
C19 C15 Fe C12 -174.9(2) . .
Se1 C15 Fe C12 -57.1(3) . .
C19 C15 Fe C16 119.2(3) . .
Se1 C15 Fe C16 -123.0(3) . .
C16 C15 Se1 C1 -21.0(3) . .
C19 C15 Se1 C1 166.9(3) . .
Fe C15 Se1 C1 75.0(3) . .
C16 C15 Se1 Ag -123.0(3) . .
C19 C15 Se1 Ag 64.9(3) . .
Fe C15 Se1 Ag -27.0(3) . .
C2 C1 Se1 C15 -178.0(3) . .
C2 C1 Se1 Ag -73.4(3) . .
Se4 Ag Se1 C15 -13.07(11) . .
Se3 Ag Se1 C15 -136.50(11) 1_455 .
Se2 Ag Se1 C15 111.67(11) . .
Se4 Ag Se1 C1 -112.64(13) . .
Se3 Ag Se1 C1 123.93(13) 1_455 .
Se2 Ag Se1 C1 12.11(13) . .
C5 C4 Se2 C3 162.8(3) . .
C5 C4 Se2 Ag 67.8(3) . .
C2 C3 Se2 C4 166.1(3) . .
C2 C3 Se2 Ag -90.1(3) . .
Se4 Ag Se2 C4 -105.36(13) . .
Se3 Ag Se2 C4 36.93(13) 1_455 .
Se1 Ag Se2 C4 143.77(13) . .
Se4 Ag Se2 C3 155.08(13) . .
Se3 Ag Se2 C3 -62.62(13) 1_455 .
Se1 Ag Se2 C3 44.21(13) . .
C8 C7 Se3 C6 42.0(4) . .
C8 C7 Se3 Ag -58.0(3) . 1_655
C5 C6 Se3 C7 61.2(3) . .
C5 C6 Se3 Ag 163.9(3) . 1_655
C14 C10 Se4 C9 99.3(3) . .
C11 C10 Se4 C9 -86.5(3) . .
Fe C10 Se4 C9 -174.5(2) . .
C14 C10 Se4 Ag -150.7(3) . .
C11 C10 Se4 Ag 23.5(3) . .
Fe C10 Se4 Ag -64.5(2) . .
C8 C9 Se4 C10 59.9(3) . .
C8 C9 Se4 Ag -44.6(3) . .
Se3 Ag Se4 C10 170.34(10) 1_455 .
Se2 Ag Se4 C10 -48.66(10) . .
Se1 Ag Se4 C10 52.64(10) . .
Se3 Ag Se4 C9 -85.16(13) 1_455 .
Se2 Ag Se4 C9 55.84(13) . .
Se1 Ag Se4 C9 157.13(13) . .
